data_2202193
loop_
_publ_author_name
'Wendy A. Loughlin'
'Michelle A. McCleary'
'Peter C. Healy'

_publ_section_title
;
 Spiro[1,3-dioxolane-2,4'-[8]phenylsulfonylbicyclo[4.2.0]octan-1-ol]
;
_journal_issue 6
_journal_name_full 'Acta Crystallographica Section E'
_journal_page_first o789
_journal_page_last o791
_journal_paper_doi 10.1107/S1600536803009735
_journal_volume 59
_journal_year 2003
_chemical_formula_iupac 'C16 H20 O5 S'
_chemical_formula_moiety 'C16 H20 O5 S'
_chemical_formula_sum 'C16 H20 O5 S'
_chemical_formula_weight 324.39
_chemical_name_systematic
;
Spiro[1,3-dioxolane-2,4'-[8]phenylsulfonylbicyclo[4.2.0]octan[1]ol]
;
_space_group_IT_number 2
_symmetry_cell_setting triclinic
_symmetry_space_group_name_Hall '-P 1'
_symmetry_space_group_name_H-M 'P -1'
_atom_sites_solution_hydrogens geom
_atom_sites_solution_primary direct
_atom_sites_solution_secondary difmap
_cell_angle_alpha 81.1(6)
_cell_angle_beta 98.83(3)
_cell_angle_gamma 98.03(3)
_cell_formula_units_Z 2
_cell_length_a 5.736(3)
_cell_length_b 11.468(5)
_cell_length_c 12.095(4)
_cell_measurement_reflns_used 25
_cell_measurement_temperature 295
_cell_measurement_theta_max 17.3
_cell_measurement_theta_min 12.7
_cell_volume 771.2(13)
_computing_cell_refinement 'MSC/AFC7 Diffractometer Control'
_computing_data_collection
;
MSC/AFC7 Diffractometer Control Software for Windows
(Molecular Structure Corporation, 1999)
;
_computing_data_reduction 'TEXSAN for Windows (Molecular Structure Corporation, 1997-2001)'
_computing_molecular_graphics 'PLATON (Spek, 1980-2001) and ORTEP-3 (Farrugia, 1997)'
_computing_publication_material 'TEXSAN for Windows and PLATON'
_computing_structure_refinement 'TEXSAN for Windows and SHELXL97 (Sheldrick, 1997)'
_computing_structure_solution 'TEXSAN for Windows'
_diffrn_ambient_temperature 295
_diffrn_measured_fraction_theta_full 0.998
_diffrn_measured_fraction_theta_max 0.998
_diffrn_measurement_device 'Rigaku AFC-7R'
_diffrn_measurement_method \w--2\q
_diffrn_radiation_monochromator graphite
_diffrn_radiation_source 'Rigaku rotating anode'
_diffrn_radiation_type 'Mo K\a'
_diffrn_radiation_wavelength 0.71069
_diffrn_reflns_av_R_equivalents 0.052
_diffrn_reflns_av_sigmaI/netI 0.051
_diffrn_reflns_limit_h_max 3
_diffrn_reflns_limit_h_min -7
_diffrn_reflns_limit_k_max 14
_diffrn_reflns_limit_k_min -14
_diffrn_reflns_limit_l_max 15
_diffrn_reflns_limit_l_min -15
_diffrn_reflns_number 4163
_diffrn_reflns_theta_full 27.5
_diffrn_reflns_theta_max 27.5
_diffrn_reflns_theta_min 2.66
_diffrn_standards_decay_% 2.4
_diffrn_standards_interval_count 150
_diffrn_standards_number 3
_exptl_absorpt_coefficient_mu 0.231
_exptl_absorpt_correction_type none
_exptl_crystal_colour colorless
_exptl_crystal_density_diffrn 1.397
_exptl_crystal_density_method 'not measured'
_exptl_crystal_description needle
_exptl_crystal_F_000 344
_exptl_crystal_size_max 0.60
_exptl_crystal_size_mid 0.20
_exptl_crystal_size_min 0.15
_refine_diff_density_max 0.32
_refine_diff_density_min -0.36
_refine_ls_extinction_coef 0.034(4)
_refine_ls_extinction_expression FC^*^=KFC[1+0.001XFC^2^\L^3^/SIN(2\Q)]^-1/4^
_refine_ls_extinction_method SHELXL97
_refine_ls_goodness_of_fit_ref 1.04
_refine_ls_hydrogen_treatment noref
_refine_ls_matrix_type full
_refine_ls_number_parameters 200
_refine_ls_number_reflns 3537
_refine_ls_number_restraints 0
_refine_ls_restrained_S_all 1.04
_refine_ls_R_factor_all 0.069
_refine_ls_R_factor_gt 0.045
_refine_ls_shift/su_max 0.001
_refine_ls_shift/su_mean 0.000
_refine_ls_structure_factor_coef Fsqd
_refine_ls_weighting_details 'calc w = 1/[\s^2^(Fo^2^)+(0.0562P)^2^+0.277P] where P = (Fo^2^+2Fc^2^)/3'
_refine_ls_weighting_scheme calc
_refine_ls_wR_factor_gt 0.117
_refine_ls_wR_factor_ref 0.130
_reflns_number_gt 2637
_reflns_number_total 3537
_reflns_threshold_expression I>2\s(I)
_cod_data_source_file tk6107.cif
_cod_data_source_block I
_cod_depositor_comments
;
The following automatic conversions were performed:
'_symmetry_cell_setting' value 'Triclinic' changed to 'triclinic'
according to '/home/saulius/struct/CIF-dictionaries/cif_core.dic'
dictionary named 'cif_core.dic' version 2.4.1 from 2010-06-29.

Automatic conversion script
Id: cif_fix_enum 1527 2010-12-29 10:47:43Z saulius 

The following automatic conversions were performed:

'_symmetry_cell_setting' value 'Triclinic' changed to 'triclinic'
according to /home/saulius/struct/CIF-dictionaries/cif_core.dic
dictionary named 'cif_core.dic' version 2.4.1 from 2010-06-29.

Automatic conversion script
Id: cif_fix_values 1715 2011-07-08 13:25:40Z adriana 
;
_cod_database_code 2202193
_cod_database_fobs_code 2202193

loop_
_symmetry_equiv_pos_as_xyz
x,y,z
-x,-y,-z

loop_
_atom_site_aniso_label
_atom_site_aniso_U_11
_atom_site_aniso_U_22
_atom_site_aniso_U_33
_atom_site_aniso_U_12
_atom_site_aniso_U_13
_atom_site_aniso_U_23
S1 0.0324(3) 0.0436(3) 0.0369(3) 0.0054(2) 0.0012(2) -0.0068(2)
O1 0.0325(7) 0.0541(9) 0.0545(9) 0.0136(6) 0.0040(6) -0.0060(7)
O2 0.0446(8) 0.0573(9) 0.0422(8) 0.0056(7) -0.0097(7) -0.0110(7)
O3 0.0409(8) 0.0570(9) 0.0501(8) 0.0085(7) 0.0170(7) -0.0058(7)
O4 0.0596(11) 0.0510(10) 0.0783(12) -0.0146(8) 0.0047(9) 0.0030(9)
O5 0.0446(9) 0.0491(9) 0.0736(11) 0.0055(7) -0.0040(8) 0.0085(8)
C1 0.0269(9) 0.0408(10) 0.0400(10) 0.0047(7) -0.0008(7) -0.0088(8)
C2 0.0285(9) 0.0444(10) 0.0354(9) 0.0051(8) -0.0003(7) -0.0074(8)
C3 0.0402(11) 0.0434(11) 0.0501(12) 0.0112(9) 0.0076(9) -0.0068(9)
C4 0.0377(10) 0.0441(11) 0.0377(10) 0.0035(8) -0.0028(8) -0.0112(8)
C5 0.0443(11) 0.0435(11) 0.0508(12) -0.0007(9) -0.0026(9) -0.0132(9)
C6 0.0391(11) 0.0426(11) 0.0564(13) -0.0060(9) -0.0008(10) -0.0023(9)
C7 0.0429(11) 0.0570(13) 0.0442(11) -0.0029(10) 0.0057(9) -0.0061(10)
C8 0.0417(11) 0.0474(11) 0.0387(10) 0.0002(9) 0.0024(8) -0.0104(9)
C9 0.096(3) 0.107(3) 0.158(4) -0.043(2) -0.054(3) 0.079(3)
C10 0.0748(19) 0.0597(16) 0.0745(18) 0.0024(14) -0.0149(15) 0.0123(14)
C11 0.0376(10) 0.0393(10) 0.0409(10) 0.0022(8) 0.0048(8) -0.0038(8)
C12 0.0418(11) 0.0529(13) 0.0528(13) 0.0021(10) -0.0006(10) -0.0096(10)
C13 0.0625(16) 0.0557(14) 0.0586(14) -0.0077(12) 0.0042(12) -0.0168(12)
C14 0.0768(18) 0.0446(13) 0.0717(17) 0.0037(12) 0.0209(14) -0.0118(12)
C15 0.0601(16) 0.0482(13) 0.0820(18) 0.0150(12) 0.0142(14) -0.0043(12)
C16 0.0419(11) 0.0476(12) 0.0592(13) 0.0086(9) 0.0031(10) -0.0055(10)

loop_
_atom_site_label
_atom_site_fract_x
_atom_site_fract_y
_atom_site_fract_z
_atom_site_U_iso_or_equiv
_atom_site_thermal_displace_type
_atom_site_calc_flag
_atom_site_refinement_flags
_atom_site_occupancy
_atom_site_type_symbol
S1 0.01674(9) 0.29284(5) 0.91948(4) 0.0378(2) Uani . . 1.000 S
O1 0.4467(3) 0.37639(14) 0.77535(13) 0.0466(5) Uani . . 1.000 O
O2 0.2349(3) 0.31440(14) 0.99390(13) 0.0493(5) Uani . . 1.000 O
O3 -0.2047(3) 0.29189(14) 0.96337(13) 0.0481(5) Uani . . 1.000 O
O4 0.4356(3) 0.81126(16) 0.59492(17) 0.0668(6) Uani . . 1.000 O
O5 0.0640(3) 0.71478(15) 0.61102(16) 0.0589(6) Uani . . 1.000 O
C1 0.2590(3) 0.44782(17) 0.75260(16) 0.0360(6) Uani . . 1.000 C
C2 0.0156(3) 0.39943(18) 0.79641(16) 0.0363(5) Uani . . 1.000 C
C3 0.0048(4) 0.52578(19) 0.82465(19) 0.0438(7) Uani . . 1.000 C
C4 0.2753(4) 0.55535(19) 0.81835(17) 0.0402(6) Uani . . 1.000 C
C5 0.3759(4) 0.6774(2) 0.76570(19) 0.0470(7) Uani . . 1.000 C
C6 0.3114(4) 0.6999(2) 0.6389(2) 0.0483(7) Uani . . 1.000 C
C7 0.3682(4) 0.5985(2) 0.58419(19) 0.0490(7) Uani . . 1.000 C
C8 0.2178(4) 0.48350(19) 0.62439(17) 0.0429(6) Uani . . 1.000 C
C9 0.2719(8) 0.8767(4) 0.5255(4) 0.1437(19) Uani . . 1.000 C
C10 0.0381(6) 0.8080(3) 0.5209(3) 0.0752(10) Uani . . 1.000 C
C11 0.0095(4) 0.15429(18) 0.87099(17) 0.0397(6) Uani . . 1.000 C
C12 -0.1990(4) 0.1071(2) 0.8101(2) 0.0500(7) Uani . . 1.000 C
C13 -0.2082(5) -0.0041(2) 0.7770(2) 0.0598(8) Uani . . 1.000 C
C14 -0.0150(6) -0.0669(2) 0.8057(2) 0.0631(9) Uani . . 1.000 C
C15 0.1915(5) -0.0195(2) 0.8662(3) 0.0626(9) Uani . . 1.000 C
C16 0.2051(4) 0.0924(2) 0.8987(2) 0.0498(7) Uani . . 1.000 C
H1 0.48980 0.36420 0.84650 0.0560 Uiso . . 1.000 H
H2 -0.10510 0.37790 0.73760 0.0440 Uiso . . 1.000 H
H3A -0.03860 0.52700 0.89710 0.0530 Uiso . . 1.000 H
H3B -0.09180 0.57280 0.76940 0.0530 Uiso . . 1.000 H
H4 0.36000 0.53710 0.89150 0.0480 Uiso . . 1.000 H
H5A 0.54420 0.68450 0.78270 0.0560 Uiso . . 1.000 H
H5B 0.31680 0.73590 0.79800 0.0560 Uiso . . 1.000 H
H7A 0.53180 0.58900 0.60440 0.0590 Uiso . . 1.000 H
H7B 0.33430 0.61630 0.50440 0.0590 Uiso . . 1.000 H
H8A 0.05490 0.49380 0.60240 0.0520 Uiso . . 1.000 H
H8B 0.25570 0.42130 0.58920 0.0520 Uiso . . 1.000 H
H9A 0.31610 0.89470 0.45170 0.1720 Uiso . . 1.000 H
H9B 0.26710 0.94850 0.55480 0.1720 Uiso . . 1.000 H
H10A -0.07860 0.85510 0.53090 0.0900 Uiso . . 1.000 H
H10B -0.00480 0.77760 0.45090 0.0900 Uiso . . 1.000 H
H12 -0.33260 0.15030 0.79150 0.0600 Uiso . . 1.000 H
H13 -0.34840 -0.03710 0.73440 0.0720 Uiso . . 1.000 H
H14 -0.02370 -0.14360 0.78380 0.0760 Uiso . . 1.000 H
H15 0.32400 -0.06350 0.88540 0.0750 Uiso . . 1.000 H
H16 0.34690 0.12580 0.93970 0.0600 Uiso . . 1.000 H

loop_
_atom_type_symbol
_atom_type_description
_atom_type_scat_dispersion_real
_atom_type_scat_dispersion_imag
_atom_type_scat_source
S S 0.1246 0.1234 'International Tables Vol C Tables 4.2.6.8 and 6.1.1.4'
O O 0.0106 0.0060 'International Tables Vol C Tables 4.2.6.8 and 6.1.1.4'
H H 0.0000 0.0000 'International Tables Vol C Tables 4.2.6.8 and 6.1.1.4'
C C 0.0033 0.0016 'International Tables Vol C Tables 4.2.6.8 and 6.1.1.4'

loop_
_geom_angle_atom_site_label_1
_geom_angle_atom_site_label_2
_geom_angle_atom_site_label_3
_geom_angle
_geom_angle_publ_flag
O2 S1 O3 117.9(6) yes
O2 S1 C2 109.7(6) yes
O2 S1 C11 108.7(6) yes
O3 S1 C2 107.3(6) yes
O3 S1 C11 107.3(6) yes
C2 S1 C11 105.1(6) yes
C6 O4 C9 108.0(6) yes
C6 O5 C10 108.6(6) yes
C1 O1 H1 109.35 no
O1 C1 C2 119.8(6) yes
O1 C1 C8 106.8(6) yes
C2 C1 C4 88.8(6) no
C2 C1 C8 109.6(6) no
C4 C1 C8 112.5(6) no
O1 C1 C4 118.6(6) yes
S1 C2 C1 118.1(6) yes
C1 C2 C3 87.9(6) no
S1 C2 C3 111.1(6) yes
C2 C3 C4 89.4(6) no
C1 C4 C5 119.0(6) no
C3 C4 C5 120.5(6) no
C1 C4 C3 88.3(6) no
C4 C5 C6 113.6(6) no
O4 C6 C5 109.7(6) yes
O4 C6 C7 110.9(6) yes
O4 C6 O5 105.1(6) yes
O5 C6 C7 110.4(6) yes
C5 C6 C7 110.7(6) no
O5 C6 C5 109.9(6) yes
C6 C7 C8 109.8(6) no
C1 C8 C7 113.3(6) no
O4 C9 C10 109.4(7) yes
O5 C10 C9 104.1(7) yes
S1 C11 C12 118.9(6) yes
C12 C11 C16 121.2(6) no
S1 C11 C16 119.8(6) yes
C11 C12 C13 118.8(6) no
C12 C13 C14 120.2(6) no
C13 C14 C15 120.7(6) no
C14 C15 C16 119.9(7) no
C11 C16 C15 119.1(6) no
S1 C2 H2 112.44 no
C1 C2 H2 112.50 no
C3 C2 H2 112.47 no
C2 C3 H3A 114.22 no
C2 C3 H3B 114.27 no
C4 C3 H3A 114.25 no
C4 C3 H3B 114.23 no
H3A C3 H3B 109.39 no
C1 C4 H4 109.04 no
C3 C4 H4 109.07 no
C5 C4 H4 109.13 no
C4 C5 H5A 108.47 no
C4 C5 H5B 108.48 no
C6 C5 H5A 108.43 no
C6 C5 H5B 108.46 no
H5A C5 H5B 109.39 no
C6 C7 H7A 109.37 no
C6 C7 H7B 109.35 no
C8 C7 H7A 109.45 no
C8 C7 H7B 109.43 no
H7A C7 H7B 109.41 no
C1 C8 H8A 108.50 no
C1 C8 H8B 108.48 no
C7 C8 H8A 108.52 no
C7 C8 H8B 108.52 no
H8A C8 H8B 109.51 no
O4 C9 H9A 109.61 no
O4 C9 H9B 109.51 no
C10 C9 H9A 109.49 no
C10 C9 H9B 109.32 no
H9A C9 H9B 109.52 no
O5 C10 H10A 110.84 no
O5 C10 H10B 110.75 no
C9 C10 H10A 110.90 no
C9 C10 H10B 110.73 no
H10A C10 H10B 109.42 no
C11 C12 H12 120.62 no
C13 C12 H12 120.56 no
C12 C13 H13 119.89 no
C14 C13 H13 119.90 no
C13 C14 H14 119.68 no
C15 C14 H14 119.66 no
C14 C15 H15 119.98 no
C16 C15 H15 120.08 no
C11 C16 H16 120.49 no
C15 C16 H16 120.38 no

loop_
_geom_bond_atom_site_label_1
_geom_bond_atom_site_label_2
_geom_bond_site_symmetry_1
_geom_bond_site_symmetry_2
_geom_bond_distance
_geom_bond_publ_flag
S1 O2 . . 1.4401(19) yes
S1 O3 . . 1.448(2) yes
S1 C2 . . 1.774(2) yes
S1 C11 . . 1.770(2) yes
O1 C1 . . 1.411(3) yes
O4 C6 . . 1.440(3) yes
O4 C9 . . 1.382(5) yes
O5 C6 . . 1.435(3) yes
O5 C10 . . 1.410(4) yes
O1 H1 . . 0.8534 no
C1 C2 . . 1.568(3) no
C1 C8 . . 1.532(3) no
C1 C4 . . 1.552(3) no
C2 C3 . . 1.551(3) no
C3 C4 . . 1.552(3) no
C4 C5 . . 1.520(3) no
C5 C6 . . 1.512(3) no
C6 C7 . . 1.519(3) no
C7 C8 . . 1.527(3) no
C9 C10 . . 1.455(6) no
C11 C16 . . 1.381(3) no
C11 C12 . . 1.392(3) no
C12 C13 . . 1.386(3) no
C13 C14 . . 1.377(4) no
C14 C15 . . 1.382(4) no
C15 C16 . . 1.388(3) no
C2 H2 . . 0.9495 no
C3 H3A . . 0.9496 no
C3 H3B . . 0.9501 no
C4 H4 . . 0.9496 no
C5 H5A . . 0.9503 no
C5 H5B . . 0.9502 no
C7 H7A . . 0.9498 no
C7 H7B . . 0.9504 no
C8 H8A . . 0.9501 no
C8 H8B . . 0.9502 no
C9 H9A . . 0.9495 no
C9 H9B . . 0.9508 no
C10 H10A . . 0.9490 no
C10 H10B . . 0.9499 no
C12 H12 . . 0.9497 no
C13 H13 . . 0.9505 no
C14 H14 . . 0.9498 no
C15 H15 . . 0.9502 no
C16 H16 . . 0.9498 no

loop_
_geom_contact_atom_site_label_1
_geom_contact_atom_site_label_2
_geom_contact_distance
_geom_contact_site_symmetry_2
_geom_contact_publ_flag
S1 H1 3.1989 1_455 no
S1 H1 2.9501 . no
S1 H4 3.1950 . no
O1 O2 3.022(3) . no
O1 O3 2.928(3) 1_655 no
O1 C2 3.211(3) 1_655 no
O2 C5 3.388(3) 2_667 no
O2 O1 3.022(3) . no
O2 C4 3.218(3) . no
O3 O1 2.928(3) 1_455 no
O5 C3 3.134(3) . no
O1 H2 2.6765 1_655 no
O2 H16 2.5449 . no
O2 H4 2.7117 . no
O2 H5A 2.8038 2_667 no
O2 H1 2.4278 . no
O2 H3A 2.8432 2_567 no
O3 H1 2.2448 1_455 no
O3 H12 2.7820 . no
O3 H3A 2.7691 . no
O4 H13 2.6588 1_665 no
O5 H3B 2.5046 . no
O5 H8A 2.5454 . no
C2 O1 3.211(3) 1_455 no
C3 O5 3.134(3) . no
C4 O2 3.218(3) . no
C5 O2 3.388(3) 2_667 no
C11 C15 3.596(4) 2_557 no
C15 C11 3.596(4) 2_557 no
C3 H8A 2.8310 . no
C6 H3B 3.0711 . no
C8 H8A 2.9350 2_566 no
C8 H3B 3.0494 . no
C10 H7B 3.0071 . no
C12 H2 3.0884 . no
C13 H9A 2.8681 2_566 no
C16 H12 3.0743 1_655 no
H1 S1 2.9501 . no
H1 S1 3.1989 1_655 no
H1 O2 2.4278 . no
H1 O3 2.2448 1_655 no
H1 H4 2.3776 . no
H2 O1 2.6765 1_455 no
H2 C12 3.0884 . no
H2 H8A 2.1749 . no
H3A O3 2.7691 . no
H3A O2 2.8432 2_567 no
H3A H3A 2.4570 2_567 no
H3B O5 2.5046 . no
H3B C6 3.0711 . no
H3B C8 3.0494 . no
H4 S1 3.1950 . no
H4 O2 2.7117 . no
H4 H1 2.3776 . no
H5A H7A 2.5529 . no
H5A O2 2.8038 2_667 no
H5B H14 2.5162 1_565 no
H7A H5A 2.5529 . no
H7B C10 3.0071 . no
H8A O5 2.5454 . no
H8A C3 2.8310 . no
H8A H2 2.1749 . no
H8A C8 2.9350 2_566 no
H8A H8A 2.4474 2_566 no
H8B H10B 2.5923 2_566 no
H9A C13 2.8681 2_566 no
H9A H13 2.5834 2_566 no
H10B H8B 2.5923 2_566 no
H12 O3 2.7820 . no
H12 C16 3.0743 1_455 no
H13 O4 2.6588 1_445 no
H13 H9A 2.5834 2_566 no
H14 H5B 2.5162 1_545 no
H16 O2 2.5449 . no

loop_
_geom_hbond_atom_site_label_D
_geom_hbond_atom_site_label_H
_geom_hbond_atom_site_label_A
_geom_hbond_site_symmetry_A
_geom_hbond_distance_DH
_geom_hbond_distance_HA
_geom_hbond_distance_DA
_geom_hbond_angle_DHA
_geom_hbond_publ_flag
O1 H1 O2 . 0.85 2.43 3.022(3) 127 yes
O1 H1 O3 1_655 0.85 2.25 2.928(3) 137 yes
C3 H3B O5 . 0.95 2.51 3.134(3) 124 no
C8 H8A O5 . 0.95 2.55 2.884(3) 101 no
C16 H16 O2 . 0.95 2.55 2.926(3) 104 no

loop_
_geom_torsion_atom_site_label_1
_geom_torsion_atom_site_label_2
_geom_torsion_atom_site_label_3
_geom_torsion_atom_site_label_4
_geom_torsion
_geom_torsion_publ_flag
O2 S1 C2 C1 32.2(6) no
O2 S1 C2 C3 -67.0(6) no
O3 S1 C2 C1 161.5(6) no
O3 S1 C2 C3 62.2(6) no
C11 S1 C2 C1 -84.5(6) no
C11 S1 C2 C3 176.2(6) no
O2 S1 C11 C12 171.3(6) no
O2 S1 C11 C16 -5.5(6) no
O3 S1 C11 C12 42.7(6) no
O3 S1 C11 C16 -134.1(6) no
C2 S1 C11 C12 -71.3(6) no
C2 S1 C11 C16 111.9(6) no
C9 O4 C6 C7 107.4(7) no
C6 O4 C9 C10 -1.3(7) no
C9 O4 C6 O5 -11.9(7) no
C9 O4 C6 C5 -130.0(7) no
C10 O5 C6 O4 21.2(7) no
C10 O5 C6 C5 139.2(6) no
C10 O5 C6 C7 -98.4(6) no
C6 O5 C10 C9 -21.6(7) no
C4 C1 C2 S1 -95.3(6) no
O1 C1 C2 C3 140.3(6) no
C8 C1 C2 C3 -95.9(6) no
C4 C1 C2 C3 17.6(6) no
C8 C1 C2 S1 151.2(6) no
O1 C1 C2 S1 27.4(6) no
O1 C1 C4 C5 94.4(6) no
C2 C1 C4 C3 -17.6(6) no
C2 C1 C4 C5 -142.0(6) no
C8 C1 C4 C3 93.1(6) no
C8 C1 C4 C5 -31.2(7) no
O1 C1 C8 C7 -89.3(6) no
O1 C1 C4 C3 -141.3(6) no
C4 C1 C8 C7 42.5(6) no
C2 C1 C8 C7 139.6(6) no
S1 C2 C3 C4 101.8(6) no
C1 C2 C3 C4 -17.6(6) no
C2 C3 C4 C5 140.9(6) no
C2 C3 C4 C1 17.8(6) no
C1 C4 C5 C6 35.8(7) no
C3 C4 C5 C6 -70.9(7) no
C4 C5 C6 O4 -173.5(6) no
C4 C5 C6 C7 -50.7(7) no
C4 C5 C6 O5 71.5(6) no
O5 C6 C7 C8 -59.0(6) no
O4 C6 C7 C8 -175.0(6) no
C5 C6 C7 C8 63.0(6) no
C6 C7 C8 C1 -59.6(6) no
O4 C9 C10 O5 14.1(7) no
C12 C11 C16 C15 -0.8(7) no
S1 C11 C16 C15 175.9(6) no
S1 C11 C12 C13 -176.8(6) no
C16 C11 C12 C13 -0.1(7) no
C11 C12 C13 C14 1.0(7) no
C12 C13 C14 C15 -1.0(7) no
C13 C14 C15 C16 0.1(7) no
C14 C15 C16 C11 0.8(7) no
